data_4127394
loop_
_publ_author_name
'Bendelsmith, Andrew J.'
'Kim, Seohyun Chris'
'Wasa, Masayuki'
'Roche, St\'ephane P'
'Jacobsen, Eric N.'

_publ_section_title
;
 Enantioselective Synthesis of \a-Allyl Amino Esters via
 Hydrogen-Bond-Donor Catalysis.
;
_journal_issue 29
_journal_name_full 'Journal of the American Chemical Society'
_journal_page_first 11414
_journal_page_last 11419
_journal_paper_doi 10.1021/jacs.9b05556
_journal_volume 141
_journal_year 2019
_chemical_absolute_configuration ad
_chemical_formula_sum 'C22 H23 N O4 S'
_chemical_formula_weight 397.47
_space_group_crystal_system orthorhombic
_space_group_IT_number 19
_space_group_name_Hall 'P 2ac 2ab'
_space_group_name_H-M_alt 'P 21 21 21'
_symmetry_space_group_name_Hall 'P 2ac 2ab'
_symmetry_space_group_name_H-M 'P 21 21 21'
_atom_sites_solution_hydrogens mixed
_audit_creation_method SHELXL-2014/7
_cell_angle_alpha 90
_cell_angle_beta 90
_cell_angle_gamma 90
_cell_formula_units_Z 4
_cell_length_a 5.1729(2)
_cell_length_b 10.5450(4)
_cell_length_c 35.9696(11)
_cell_measurement_reflns_used 9864
_cell_measurement_temperature 100(2)
_cell_measurement_theta_max 65.6
_cell_measurement_theta_min 2.49
_cell_volume 1962.08(12)
_computing_cell_refinement 'SAINT 8.35A (Bruker-AXS, 2015)'
_computing_data_collection 'APEX3 v2016.1-0 (Bruker-AXS, 2016)'
_computing_data_reduction 'SAINT 8.35A (Bruker-AXS, 2015)'
_computing_molecular_graphics 'Bruker SHELXTL (Sheldrick, 2015)'
_computing_publication_material 'Bruker SHELXTL (Sheldrick, 2015)'
_computing_structure_refinement 'SHELXL-2014 (Sheldrick, 2015)'
_computing_structure_solution 'SHELXT-2014 (Sheldrick, 2015)'
_diffrn_ambient_temperature 100(2)
_diffrn_measured_fraction_theta_full 0.978
_diffrn_measured_fraction_theta_max 0.978
_diffrn_measurement_device_type
;
Bruker D8 goniometer with CCD area detector  
;
_diffrn_measurement_method 'omega and phi scans'
_diffrn_radiation_monochromator graphite
_diffrn_radiation_source 'I\mS microfocus tube'
_diffrn_radiation_type CuK\a
_diffrn_radiation_wavelength 1.54178
_diffrn_reflns_av_R_equivalents 0.0514
_diffrn_reflns_av_unetI/netI 0.0270
_diffrn_reflns_Laue_measured_fraction_full 0.978
_diffrn_reflns_Laue_measured_fraction_max 0.978
_diffrn_reflns_limit_h_max 6
_diffrn_reflns_limit_h_min -6
_diffrn_reflns_limit_k_max 10
_diffrn_reflns_limit_k_min -12
_diffrn_reflns_limit_l_max 42
_diffrn_reflns_limit_l_min -42
_diffrn_reflns_number 35289
_diffrn_reflns_point_group_measured_fraction_full 0.979
_diffrn_reflns_point_group_measured_fraction_max 0.979
_diffrn_reflns_theta_full 66.500
_diffrn_reflns_theta_max 66.628
_diffrn_reflns_theta_min 2.457
_exptl_absorpt_coefficient_mu 1.703
_exptl_absorpt_correction_T_max 0.7528
_exptl_absorpt_correction_T_min 0.6333
_exptl_absorpt_correction_type multi-scan
_exptl_absorpt_process_details sadabs
_exptl_crystal_colour colorless
_exptl_crystal_density_diffrn 1.346
_exptl_crystal_description plate
_exptl_crystal_F_000 840
_exptl_crystal_size_max 0.220
_exptl_crystal_size_mid 0.120
_exptl_crystal_size_min 0.100
_refine_diff_density_max 0.225
_refine_diff_density_min -0.227
_refine_diff_density_rms 0.045
_refine_ls_abs_structure_details
;
 Flack x determined using 1265 quotients [(I+)-(I-)]/[(I+)+(I-)]
 (Parsons, Flack and Wagner, Acta Cryst. B69 (2013) 249-259).
;
_refine_ls_abs_structure_Flack 0.006(8)
_refine_ls_extinction_coef 0.0020(3)
_refine_ls_extinction_expression Fc^*^=kFc[1+0.001xFc^2^\l^3^/sin(2\q)]^-1/4^
_refine_ls_extinction_method 'SHELXL-2014/7 (Sheldrick 2014'
_refine_ls_goodness_of_fit_ref 1.098
_refine_ls_hydrogen_treatment constr
_refine_ls_matrix_type full
_refine_ls_number_parameters 256
_refine_ls_number_reflns 3382
_refine_ls_number_restraints 51
_refine_ls_restrained_S_all 1.091
_refine_ls_R_factor_all 0.0384
_refine_ls_R_factor_gt 0.0369
_refine_ls_shift/su_max 0.001
_refine_ls_shift/su_mean 0.000
_refine_ls_structure_factor_coef Fsqd
_refine_ls_weighting_details 'w=1/[\s^2^(Fo^2^)+(0.0283P)^2^+1.2884P] where P=(Fo^2^+2Fc^2^)/3'
_refine_ls_weighting_scheme calc
_refine_ls_wR_factor_gt 0.0857
_refine_ls_wR_factor_ref 0.0862
_reflns_Friedel_coverage 0.680
_reflns_Friedel_fraction_full 0.981
_reflns_Friedel_fraction_max 0.980
_reflns_number_gt 3263
_reflns_number_total 3382
_reflns_threshold_expression 'I > 2\s(I)'
_cod_data_source_file ja9b05556_si_002.cif
_cod_data_source_block 80909535
_cod_database_code 4127394
_shelx_shelxl_version_number 2014/7
_shelx_space_group_comment
;
The symmetry employed for this shelxl refinement is uniquely defined
by the following loop, which should always be used as a source of
symmetry information in preference to the above space-group names.
They are only intended as comments.
;
_shelx_estimated_absorpt_t_min 0.706
_shelx_estimated_absorpt_t_max 0.848

loop_
_space_group_symop_operation_xyz
'x, y, z'
'-x+1/2, -y, z+1/2'
'-x, y+1/2, -z+1/2'
'x+1/2, -y+1/2, -z'

loop_
_atom_site_label
_atom_site_type_symbol
_atom_site_fract_x
_atom_site_fract_y
_atom_site_fract_z
_atom_site_U_iso_or_equiv
_atom_site_adp_type
_atom_site_occupancy
_atom_site_site_symmetry_order
_atom_site_calc_flag
_atom_site_refinement_flags_posn
_atom_site_refinement_flags_adp
_atom_site_refinement_flags_occupancy
_atom_site_disorder_assembly
_atom_site_disorder_group
S1 S 0.39137(17) 0.93833(7) 0.62464(2) 0.0268(2) Uani 1 1 d . . . . .
O1 O 0.4276(5) 0.41785(17) 0.62709(6) 0.0265(5) Uani 1 1 d . . . . .
O2 O 0.0906(5) 0.4914(2) 0.66014(6) 0.0320(5) Uani 1 1 d . . . . .
O3 O -0.0370(4) 0.6239(2) 0.56356(6) 0.0317(6) Uani 1 1 d . . . . .
N1 N 0.3836(5) 0.6247(2) 0.58140(6) 0.0213(5) Uani 1 1 d . . . . .
H1 H 0.5219 0.6172 0.5755 0.026 Uiso 1 1 d R U . . .
C1 C 0.2566(6) 0.9154(3) 0.66927(8) 0.0216(7) Uani 1 1 d . . . . .
C2 C 0.0729(6) 1.0044(3) 0.68028(9) 0.0277(7) Uani 1 1 d . . . . .
H2 H 0.0289 1.0717 0.6639 0.033 Uiso 1 1 calc R U . . .
C3 C -0.0462(7) 0.9968(3) 0.71446(9) 0.0322(8) Uani 1 1 d . . . . .
H3 H -0.1716 1.0581 0.7215 0.039 Uiso 1 1 calc R U . . .
C4 C 0.0180(7) 0.8993(3) 0.73848(9) 0.0317(8) Uani 1 1 d . . . . .
H4 H -0.0593 0.8945 0.7624 0.038 Uiso 1 1 calc R U . . .
C5 C 0.1947(7) 0.8093(3) 0.72748(8) 0.0278(7) Uani 1 1 d . . . . .
H5 H 0.2330 0.7414 0.7440 0.033 Uiso 1 1 calc R U . . .
C6 C 0.3207(6) 0.8135(3) 0.69295(8) 0.0221(7) Uani 1 1 d . . . . .
C7 C 0.5075(6) 0.7133(3) 0.68252(8) 0.0212(7) Uani 1 1 d . . . . .
C8 C 0.5622(6) 0.6945(3) 0.64128(8) 0.0206(6) Uani 1 1 d . . . . .
H8 H 0.7109 0.6344 0.6390 0.025 Uiso 1 1 calc R U . . .
C9 C 0.6437(6) 0.8205(3) 0.62409(9) 0.0249(6) Uani 1 1 d . . . . .
H9A H 0.6977 0.8056 0.5980 0.030 Uiso 1 1 calc R U . . .
H9B H 0.7951 0.8536 0.6378 0.030 Uiso 1 1 calc R U . . .
C10 C 0.6320(7) 0.6431(3) 0.70732(9) 0.0298(7) Uani 1 1 d . . . . .
H10A H 0.6030 0.6561 0.7331 0.036 Uiso 1 1 calc R U . . .
H10B H 0.7502 0.5799 0.6993 0.036 Uiso 1 1 calc R U . . .
C11 C 0.3294(6) 0.6357(3) 0.62084(8) 0.0188(6) Uani 1 1 d . . . . .
H11 H 0.1776 0.6933 0.6241 0.023 Uiso 1 1 calc R U . . .
C12 C 0.2639(6) 0.5084(3) 0.63836(8) 0.0216(6) Uani 1 1 d . . . . .
C13 C 0.3937(8) 0.2934(3) 0.64390(8) 0.0297(7) Uani 1 1 d . . . . .
H13A H 0.4583 0.2275 0.6267 0.036 Uiso 1 1 calc R U . . .
H13B H 0.2073 0.2778 0.6482 0.036 Uiso 1 1 calc R U . . .
C14 C 0.5359(7) 0.2841(3) 0.68008(9) 0.0335(8) Uani 1 1 d . . . . .
H14A H 0.7197 0.3017 0.6760 0.050 Uiso 1 1 calc R U . . .
H14B H 0.5158 0.1985 0.6903 0.050 Uiso 1 1 calc R U . . .
H14C H 0.4652 0.3461 0.6977 0.050 Uiso 1 1 calc R U . . .
C15 C 0.1906(7) 0.6188(3) 0.55640(9) 0.0279(8) Uani 1 1 d D . . . .
O4 O 0.303(2) 0.6261(9) 0.5213(2) 0.0290(18) Uani 0.589(11) 1 d D U P A 1
C16 C 0.126(3) 0.6171(10) 0.4893(3) 0.036(2) Uani 0.589(11) 1 d D U P A 1
H16A H 0.1613 0.6874 0.4718 0.043 Uiso 0.589(11) 1 calc R U P A 1
H16B H -0.0548 0.6246 0.4979 0.043 Uiso 0.589(11) 1 calc R U P A 1
C17 C 0.165(2) 0.4902(7) 0.4697(3) 0.0251(17) Uani 0.589(11) 1 d DG U P A 1
C18 C -0.0005(18) 0.3904(9) 0.4782(2) 0.036(2) Uani 0.589(11) 1 d G U P A 1
H18 H -0.1403 0.4032 0.4949 0.044 Uiso 0.589(11) 1 calc R U P A 1
C19 C 0.0388(15) 0.2718(8) 0.4623(3) 0.039(3) Uani 0.589(11) 1 d G U P A 1
H19 H -0.0742 0.2036 0.4681 0.047 Uiso 0.589(11) 1 calc R U P A 1
C20 C 0.2432(19) 0.2531(9) 0.4378(3) 0.039(2) Uani 0.589(11) 1 d G U P A 1
H20 H 0.2701 0.1721 0.4269 0.046 Uiso 0.589(11) 1 calc R U P A 1
C21 C 0.408(2) 0.3529(12) 0.4293(3) 0.0314(18) Uani 0.589(11) 1 d G U P A 1
H21 H 0.5482 0.3401 0.4126 0.038 Uiso 0.589(11) 1 calc R U P A 1
C22 C 0.369(2) 0.4714(10) 0.4452(4) 0.0240(18) Uani 0.589(11) 1 d G U P A 1
H22 H 0.4821 0.5397 0.4394 0.029 Uiso 0.589(11) 1 calc R U P A 1
O4A O 0.280(3) 0.5814(12) 0.5231(3) 0.0290(18) Uani 0.411(11) 1 d D . P A 2
C16A C 0.093(4) 0.5709(14) 0.4927(4) 0.036(2) Uani 0.411(11) 1 d D . P A 2
H16C H 0.1020 0.6463 0.4763 0.043 Uiso 0.411(11) 1 calc R U P A 2
H16D H -0.0849 0.5632 0.5025 0.043 Uiso 0.411(11) 1 calc R U P A 2
C17A C 0.168(4) 0.4538(11) 0.4719(4) 0.0251(17) Uani 0.411(11) 1 d DG . P A 2
C18A C 0.023(3) 0.3429(12) 0.4727(4) 0.036(2) Uani 0.411(11) 1 d G . P A 2
H18A H -0.1296 0.3388 0.4873 0.044 Uiso 0.411(11) 1 calc R U P A 2
C19A C 0.101(2) 0.2382(11) 0.4521(4) 0.039(3) Uani 0.411(11) 1 d G . P A 2
H19A H 0.0017 0.1624 0.4527 0.047 Uiso 0.411(11) 1 calc R U P A 2
C20A C 0.324(3) 0.2443(15) 0.4307(5) 0.039(2) Uani 0.411(11) 1 d G . P A 2
H20A H 0.3776 0.1727 0.4166 0.046 Uiso 0.411(11) 1 calc R U P A 2
C21A C 0.469(3) 0.3552(19) 0.4298(6) 0.0314(18) Uani 0.411(11) 1 d G . P A 2
H21A H 0.6220 0.3593 0.4152 0.038 Uiso 0.411(11) 1 calc R U P A 2
C22A C 0.391(4) 0.4599(14) 0.4504(6) 0.0240(18) Uani 0.411(11) 1 d G . P A 2
H22A H 0.4907 0.5357 0.4499 0.029 Uiso 0.411(11) 1 calc R U P A 2

loop_
_atom_site_aniso_label
_atom_site_aniso_U_11
_atom_site_aniso_U_22
_atom_site_aniso_U_33
_atom_site_aniso_U_23
_atom_site_aniso_U_13
_atom_site_aniso_U_12
S1 0.0351(5) 0.0166(4) 0.0287(4) 0.0033(3) 0.0025(4) 0.0025(3)
O1 0.0360(14) 0.0136(10) 0.0299(11) 0.0002(8) 0.0075(10) 0.0019(9)
O2 0.0293(13) 0.0273(12) 0.0393(12) 0.0066(9) 0.0095(11) 0.0027(11)
O3 0.0211(14) 0.0443(14) 0.0298(12) -0.0076(10) -0.0027(10) 0.0066(10)
N1 0.0190(14) 0.0238(13) 0.0210(12) -0.0022(9) 0.0013(11) 0.0025(11)
C1 0.0228(17) 0.0165(17) 0.0255(15) -0.0039(11) -0.0012(13) -0.0040(12)
C2 0.0295(19) 0.0169(15) 0.0367(17) -0.0031(13) -0.0016(15) 0.0019(15)
C3 0.031(2) 0.0231(17) 0.0428(19) -0.0127(14) 0.0016(15) 0.0023(15)
C4 0.035(2) 0.031(2) 0.0290(17) -0.0091(13) 0.0048(15) -0.0054(14)
C5 0.035(2) 0.0234(17) 0.0255(15) -0.0012(13) -0.0022(13) -0.0030(14)
C6 0.0257(18) 0.0163(16) 0.0241(15) -0.0040(12) -0.0046(12) -0.0033(12)
C7 0.0232(17) 0.0168(16) 0.0236(15) -0.0033(11) -0.0004(12) -0.0035(12)
C8 0.0213(17) 0.0177(15) 0.0227(14) -0.0017(11) -0.0006(12) 0.0005(12)
C9 0.0266(18) 0.0195(14) 0.0287(15) -0.0023(12) 0.0041(14) -0.0028(13)
C10 0.034(2) 0.0273(18) 0.0282(16) -0.0024(13) -0.0022(15) 0.0060(15)
C11 0.0203(16) 0.0166(14) 0.0194(14) -0.0015(11) -0.0002(12) 0.0013(11)
C12 0.0228(16) 0.0198(16) 0.0221(14) -0.0033(12) -0.0040(13) -0.0003(13)
C13 0.043(2) 0.0128(15) 0.0328(17) 0.0016(11) 0.0040(16) -0.0016(15)
C14 0.035(2) 0.0243(19) 0.0410(19) 0.0050(14) -0.0002(16) 0.0013(14)
C15 0.031(2) 0.0284(18) 0.0242(16) -0.0044(13) -0.0040(14) 0.0087(14)
O4 0.033(3) 0.034(6) 0.0200(14) -0.002(3) -0.0017(13) 0.006(4)
C16 0.034(4) 0.051(7) 0.022(3) 0.000(4) -0.007(3) 0.014(5)
C17 0.027(2) 0.030(5) 0.0182(19) 0.016(3) -0.0065(15) 0.003(4)
C18 0.033(3) 0.042(7) 0.033(4) 0.012(4) -0.002(2) -0.002(4)
C19 0.029(5) 0.038(5) 0.052(6) 0.012(4) -0.007(4) -0.006(4)
C20 0.030(7) 0.032(3) 0.054(5) 0.000(3) -0.021(5) 0.002(4)
C21 0.024(5) 0.039(2) 0.0314(18) -0.0020(15) -0.014(3) 0.005(3)
C22 0.024(3) 0.033(2) 0.015(4) 0.009(2) -0.008(3) 0.001(2)
O4A 0.033(3) 0.034(6) 0.0200(14) -0.002(3) -0.0017(13) 0.006(4)
C16A 0.034(4) 0.051(7) 0.022(3) 0.000(4) -0.007(3) 0.014(5)
C17A 0.027(2) 0.030(5) 0.0182(19) 0.016(3) -0.0065(15) 0.003(4)
C18A 0.033(3) 0.042(7) 0.033(4) 0.012(4) -0.002(2) -0.002(4)
C19A 0.029(5) 0.038(5) 0.052(6) 0.012(4) -0.007(4) -0.006(4)
C20A 0.030(7) 0.032(3) 0.054(5) 0.000(3) -0.021(5) 0.002(4)
C21A 0.024(5) 0.039(2) 0.0314(18) -0.0020(15) -0.014(3) 0.005(3)
C22A 0.024(3) 0.033(2) 0.015(4) 0.009(2) -0.008(3) 0.001(2)

loop_
_atom_type_symbol
_atom_type_description
_atom_type_scat_dispersion_real
_atom_type_scat_dispersion_imag
_atom_type_scat_source
C C 0.0181 0.0091 'International Tables Vol C Tables 4.2.6.8 and 6.1.1.4'
H H 0.0000 0.0000 'International Tables Vol C Tables 4.2.6.8 and 6.1.1.4'
N N 0.0311 0.0180 'International Tables Vol C Tables 4.2.6.8 and 6.1.1.4'
O O 0.0492 0.0322 'International Tables Vol C Tables 4.2.6.8 and 6.1.1.4'
S S 0.3331 0.5567 'International Tables Vol C Tables 4.2.6.8 and 6.1.1.4'

loop_
_geom_angle_atom_site_label_1
_geom_angle_atom_site_label_2
_geom_angle_atom_site_label_3
_geom_angle
C1 S1 C9 101.62(15)
C12 O1 C13 116.1(3)
C15 N1 C11 120.9(3)
C15 N1 H1 120.8
C11 N1 H1 118.1
C2 C1 C6 120.1(3)
C2 C1 S1 115.8(2)
C6 C1 S1 124.1(2)
C3 C2 C1 121.3(3)
C3 C2 H2 119.3
C1 C2 H2 119.3
C2 C3 C4 119.5(3)
C2 C3 H3 120.2
C4 C3 H3 120.2
C5 C4 C3 119.5(3)
C5 C4 H4 120.2
C3 C4 H4 120.2
C4 C5 C6 122.8(3)
C4 C5 H5 118.6
C6 C5 H5 118.6
C5 C6 C1 116.7(3)
C5 C6 C7 120.3(3)
C1 C6 C7 123.0(3)
C10 C7 C6 123.0(3)
C10 C7 C8 119.5(3)
C6 C7 C8 117.4(3)
C7 C8 C9 109.4(2)
C7 C8 C11 111.8(3)
C9 C8 C11 111.9(2)
C7 C8 H8 107.8
C9 C8 H8 107.8
C11 C8 H8 107.8
C8 C9 S1 113.3(2)
C8 C9 H9A 108.9
S1 C9 H9A 108.9
C8 C9 H9B 108.9
S1 C9 H9B 108.9
H9A C9 H9B 107.7
C7 C10 H10A 120.0
C7 C10 H10B 120.0
H10A C10 H10B 120.0
N1 C11 C12 112.2(2)
N1 C11 C8 110.3(2)
C12 C11 C8 109.3(2)
N1 C11 H11 108.3
C12 C11 H11 108.3
C8 C11 H11 108.3
O2 C12 O1 124.2(3)
O2 C12 C11 124.5(3)
O1 C12 C11 111.3(2)
O1 C13 C14 111.1(3)
O1 C13 H13A 109.4
C14 C13 H13A 109.4
O1 C13 H13B 109.4
C14 C13 H13B 109.4
H13A C13 H13B 108.0
C13 C14 H14A 109.5
C13 C14 H14B 109.5
H14A C14 H14B 109.5
C13 C14 H14C 109.5
H14A C14 H14C 109.5
H14B C14 H14C 109.5
O3 C15 O4A 122.6(8)
O3 C15 N1 125.4(3)
O4A C15 N1 110.8(8)
O3 C15 O4 126.7(5)
N1 C15 O4 107.2(5)
C15 O4 C16 116.6(8)
O4 C16 C17 109.7(9)
O4 C16 H16A 109.7
C17 C16 H16A 109.7
O4 C16 H16B 109.7
C17 C16 H16B 109.7
H16A C16 H16B 108.2
C18 C17 C22 120.0
C18 C17 C16 118.8(7)
C22 C17 C16 121.1(7)
C19 C18 C17 120.0
C19 C18 H18 120.0
C17 C18 H18 120.0
C18 C19 C20 120.0
C18 C19 H19 120.0
C20 C19 H19 120.0
C19 C20 C21 120.0
C19 C20 H20 120.0
C21 C20 H20 120.0
C22 C21 C20 120.0
C22 C21 H21 120.0
C20 C21 H21 120.0
C21 C22 C17 120.0
C21 C22 H22 120.0
C17 C22 H22 120.0
C15 O4A C16A 117.5(13)
O4A C16A C17A 105.4(14)
O4A C16A H16C 110.7
C17A C16A H16C 110.7
O4A C16A H16D 110.7
C17A C16A H16D 110.7
H16C C16A H16D 108.8
C18A C17A C22A 120.0
C18A C17A C16A 122.9(12)
C22A C17A C16A 117.1(12)
C19A C18A C17A 120.0
C19A C18A H18A 120.0
C17A C18A H18A 120.0
C18A C19A C20A 120.0
C18A C19A H19A 120.0
C20A C19A H19A 120.0
C21A C20A C19A 120.0
C21A C20A H20A 120.0
C19A C20A H20A 120.0
C20A C21A C22A 120.0
C20A C21A H21A 120.0
C22A C21A H21A 120.0
C21A C22A C17A 120.0
C21A C22A H22A 120.0
C17A C22A H22A 120.0

loop_
_geom_bond_atom_site_label_1
_geom_bond_atom_site_label_2
_geom_bond_distance
S1 C1 1.767(3)
S1 C9 1.802(3)
O1 C12 1.339(4)
O1 C13 1.456(3)
O2 C12 1.204(4)
O3 C15 1.206(4)
N1 C15 1.345(4)
N1 C11 1.451(4)
N1 H1 0.7508
C1 C2 1.393(4)
C1 C6 1.410(4)
C2 C3 1.377(5)
C2 H2 0.9500
C3 C4 1.384(5)
C3 H3 0.9500
C4 C5 1.375(5)
C4 H4 0.9500
C5 C6 1.404(4)
C5 H5 0.9500
C6 C7 1.481(4)
C7 C10 1.326(4)
C7 C8 1.523(4)
C8 C9 1.525(4)
C8 C11 1.541(4)
C8 H8 1.0000
C9 H9A 0.9900
C9 H9B 0.9900
C10 H10A 0.9500
C10 H10B 0.9500
C11 C12 1.521(4)
C11 H11 1.0000
C13 C14 1.498(5)
C13 H13A 0.9900
C13 H13B 0.9900
C14 H14A 0.9800
C14 H14B 0.9800
C14 H14C 0.9800
C15 O4A 1.344(13)
C15 O4 1.392(9)
O4 C16 1.469(10)
C16 C17 1.527(10)
C16 H16A 0.9900
C16 H16B 0.9900
C17 C18 1.3900
C17 C22 1.3900
C18 C19 1.3900
C18 H18 0.9500
C19 C20 1.3900
C19 H19 0.9500
C20 C21 1.3900
C20 H20 0.9500
C21 C22 1.3900
C21 H21 0.9500
C22 H22 0.9500
O4A C16A 1.463(15)
C16A C17A 1.495(15)
C16A H16C 0.9900
C16A H16D 0.9900
C17A C18A 1.3900
C17A C22A 1.3900
C18A C19A 1.3900
C18A H18A 0.9500
C19A C20A 1.3900
C19A H19A 0.9500
C20A C21A 1.3900
C20A H20A 0.9500
C21A C22A 1.3900
C21A H21A 0.9500
C22A H22A 0.9500

loop_
_geom_hbond_atom_site_label_D
_geom_hbond_atom_site_label_H
_geom_hbond_atom_site_label_A
_geom_hbond_distance_DH
_geom_hbond_distance_HA
_geom_hbond_distance_DA
_geom_hbond_angle_DHA
_geom_hbond_site_symmetry_A
N1 H1 O3 0.75 2.32 3.065(4) 170.2 1_655

loop_
_geom_torsion_atom_site_label_1
_geom_torsion_atom_site_label_2
_geom_torsion_atom_site_label_3
_geom_torsion_atom_site_label_4
_geom_torsion
C9 S1 C1 C2 172.3(2)
C9 S1 C1 C6 -8.9(3)
C6 C1 C2 C3 1.2(5)
S1 C1 C2 C3 180.0(3)
C1 C2 C3 C4 0.3(5)
C2 C3 C4 C5 -1.8(5)
C3 C4 C5 C6 1.9(5)
C4 C5 C6 C1 -0.5(5)
C4 C5 C6 C7 -179.5(3)
C2 C1 C6 C5 -1.1(4)
S1 C1 C6 C5 -179.8(2)
C2 C1 C6 C7 177.9(3)
S1 C1 C6 C7 -0.8(4)
C5 C6 C7 C10 -23.7(5)
C1 C6 C7 C10 157.3(3)
C5 C6 C7 C8 158.2(3)
C1 C6 C7 C8 -20.8(4)
C10 C7 C8 C9 -124.2(3)
C6 C7 C8 C9 54.0(4)
C10 C7 C8 C11 111.2(3)
C6 C7 C8 C11 -70.6(3)
C7 C8 C9 S1 -64.9(3)
C11 C8 C9 S1 59.6(3)
C1 S1 C9 C8 41.2(2)
C15 N1 C11 C12 81.0(3)
C15 N1 C11 C8 -156.7(3)
C7 C8 C11 N1 177.3(2)
C9 C8 C11 N1 54.1(3)
C7 C8 C11 C12 -58.8(3)
C9 C8 C11 C12 178.0(2)
C13 O1 C12 O2 -2.4(4)
C13 O1 C12 C11 176.3(2)
N1 C11 C12 O2 -136.6(3)
C8 C11 C12 O2 100.7(3)
N1 C11 C12 O1 44.8(3)
C8 C11 C12 O1 -78.0(3)
C12 O1 C13 C14 -85.6(4)
C11 N1 C15 O3 1.3(5)
C11 N1 C15 O4A -166.5(6)
C11 N1 C15 O4 172.1(5)
O3 C15 O4 C16 -11.3(9)
N1 C15 O4 C16 178.1(5)
C15 O4 C16 C17 -109.0(10)
O4 C16 C17 C18 96.6(10)
O4 C16 C17 C22 -79.8(9)
C22 C17 C18 C19 0.0
C16 C17 C18 C19 -176.5(10)
C17 C18 C19 C20 0.0
C18 C19 C20 C21 0.0
C19 C20 C21 C22 0.0
C20 C21 C22 C17 0.0
C18 C17 C22 C21 0.0
C16 C17 C22 C21 176.4(10)
O3 C15 O4A C16A 12.2(12)
N1 C15 O4A C16A -179.6(8)
C15 O4A C16A C17A -140.1(11)
O4A C16A C17A C18A 108.7(15)
O4A C16A C17A C22A -72.5(13)
C22A C17A C18A C19A 0.0
C16A C17A C18A C19A 178.7(16)
C17A C18A C19A C20A 0.0
C18A C19A C20A C21A 0.0
C19A C20A C21A C22A 0.0
C20A C21A C22A C17A 0.0
C18A C17A C22A C21A 0.0
C16A C17A C22A C21A -178.8(15)
